data_4121755
loop_
_publ_author_name
'Rodriguez, Rodrigo A.'
'Pan, Chung-Mao'
'Yabe, Yuki'
'Kawamata, Yu'
'Eastgate, Martin D.'
'Baran, Phil S.'

_publ_section_title
;
 Palau'chlor: A Practical and Reactive Chlorinating Reagent.
;
_journal_issue 19
_journal_name_full 'Journal of the American Chemical Society'
_journal_page_first 6908
_journal_page_last 6911
_journal_paper_doi 10.1021/ja5031744
_journal_volume 136
_journal_year 2014
_chemical_formula_sum 'C10 H16 B Cl N2 O2'
_chemical_formula_weight 242.51
_chemical_name_common RR5174
_chemical_name_systematic
; 
 ? 
;
_space_group_crystal_system triclinic
_space_group_IT_number 2
_space_group_name_Hall '-P 1'
_space_group_name_H-M_alt 'P -1'
_symmetry_space_group_name_Hall '-P 1'
_symmetry_space_group_name_H-M 'P -1'
_atom_sites_solution_hydrogens geom
_audit_creation_method SHELXL-2013
_cell_angle_alpha 75.010(2)
_cell_angle_beta 78.014(2)
_cell_angle_gamma 73.334(2)
_cell_formula_units_Z 2
_cell_length_a 7.6158(3)
_cell_length_b 8.4994(3)
_cell_length_c 10.1588(4)
_cell_measurement_reflns_used 8866
_cell_measurement_temperature 100(2)
_cell_measurement_theta_max 28.35
_cell_measurement_theta_min 2.82
_cell_volume 602.15(4)
_computing_cell_refinement 'Bruker SAINT'
_computing_data_collection 'Bruker APEX2'
_computing_data_reduction 'Bruker SAINT'
_computing_molecular_graphics 'Bruker SHELXTL'
_computing_publication_material 'Bruker SHELXTL'
_computing_structure_refinement 'SHELXL-2013 (Sheldrick, 2013)'
_computing_structure_solution 'SHELXS-97 (Sheldrick 2008)'
_diffrn_ambient_temperature 100(2)
_diffrn_measured_fraction_theta_full 0.995
_diffrn_measured_fraction_theta_max 0.992
_diffrn_measurement_device_type 'Bruker APEX-II CCD'
_diffrn_measurement_method '\f and \w scans'
_diffrn_radiation_type MoK\a
_diffrn_radiation_wavelength 0.71073
_diffrn_reflns_av_R_equivalents 0.0239
_diffrn_reflns_av_unetI/netI 0.0183
_diffrn_reflns_Laue_measured_fraction_full 0.995
_diffrn_reflns_Laue_measured_fraction_max 0.992
_diffrn_reflns_limit_h_max 10
_diffrn_reflns_limit_h_min -10
_diffrn_reflns_limit_k_max 10
_diffrn_reflns_limit_k_min -11
_diffrn_reflns_limit_l_max 13
_diffrn_reflns_limit_l_min -13
_diffrn_reflns_number 12375
_diffrn_reflns_point_group_measured_fraction_full 0.995
_diffrn_reflns_point_group_measured_fraction_max 0.992
_diffrn_reflns_theta_full 25.000
_diffrn_reflns_theta_max 28.351
_diffrn_reflns_theta_min 2.560
_exptl_absorpt_coefficient_mu 0.304
_exptl_absorpt_correction_T_max 0.925
_exptl_absorpt_correction_T_min 0.899
_exptl_absorpt_correction_type multi-scan
_exptl_absorpt_process_details SADABS
_exptl_crystal_colour colourless
_exptl_crystal_density_diffrn 1.338
_exptl_crystal_description plate
_exptl_crystal_F_000 256
_exptl_crystal_size_max 0.320
_exptl_crystal_size_mid 0.280
_exptl_crystal_size_min 0.140
_refine_diff_density_max 0.414
_refine_diff_density_min -0.222
_refine_diff_density_rms 0.048
_refine_ls_extinction_method none
_refine_ls_goodness_of_fit_ref 1.014
_refine_ls_hydrogen_treatment constr
_refine_ls_matrix_type full
_refine_ls_number_parameters 150
_refine_ls_number_reflns 2987
_refine_ls_number_restraints 0
_refine_ls_restrained_S_all 1.014
_refine_ls_R_factor_all 0.0312
_refine_ls_R_factor_gt 0.0290
_refine_ls_shift/su_max 0.000
_refine_ls_shift/su_mean 0.000
_refine_ls_structure_factor_coef Fsqd
_refine_ls_weighting_details 'w=1/[\s^2^(Fo^2^)+(0.0400P)^2^+0.2800P] where P=(Fo^2^+2Fc^2^)/3'
_refine_ls_weighting_scheme calc
_refine_ls_wR_factor_gt 0.0758
_refine_ls_wR_factor_ref 0.0777
_reflns_Friedel_coverage 0.000
_reflns_number_gt 2789
_reflns_number_total 2987
_reflns_threshold_expression 'I > 2\s(I)'
_cod_data_source_file ja5031744_si_008.cif
_cod_data_source_block baran363
_cod_depositor_comments 'Adding full bibliography for 4121744--4121757.cif.'
_cod_database_code 4121755
_shelx_space_group_comment
; 
The symmetry employed for this shelxl refinement is uniquely defined 
by the following loop, which should always be used as a source of 
symmetry information in preference to the above space-group names. 
They are only intended as comments. 
;
_shelx_estimated_absorpt_t_min 0.909
_shelx_estimated_absorpt_t_max 0.959
_shelxl_version_number 2013-3

loop_
_space_group_symop_operation_xyz
'x, y, z'
'-x, -y, -z'

loop_
_atom_site_label
_atom_site_type_symbol
_atom_site_fract_x
_atom_site_fract_y
_atom_site_fract_z
_atom_site_U_iso_or_equiv
_atom_site_adp_type
_atom_site_occupancy
_atom_site_site_symmetry_order
_atom_site_calc_flag
_atom_site_refinement_flags_posn
_atom_site_refinement_flags_adp
Cl1 Cl 0.98888(4) 0.19183(3) 0.35748(2) 0.01697(8) Uani 1 1 d . .
O1 O 0.61847(11) 0.71670(9) 0.14286(7) 0.01362(16) Uani 1 1 d . .
O2 O 0.73468(10) 0.56242(9) 0.34149(7) 0.01323(16) Uani 1 1 d . .
N1 N 0.80876(12) 0.40319(11) 0.00988(9) 0.01245(18) Uani 1 1 d . .
N2 N 0.90306(13) 0.25304(12) -0.01974(9) 0.01577(19) Uani 1 1 d . .
C1 C 0.51039(17) 0.99845(13) 0.18789(11) 0.0189(2) Uani 1 1 d . .
H14 H 0.6329 1.0152 0.1440 0.028 Uiso 1 1 calc R U
H13 H 0.4623 1.0629 0.2605 0.028 Uiso 1 1 calc R U
H1 H 0.4259 1.0369 0.1189 0.028 Uiso 1 1 calc R U
C2 C 0.52589(15) 0.81285(13) 0.25034(10) 0.0129(2) Uani 1 1 d . .
C3 C 0.81671(14) 0.41438(13) 0.14072(10) 0.01094(19) Uani 1 1 d . .
C4 C 0.92456(14) 0.25749(13) 0.19585(10) 0.01235(19) Uani 1 1 d . .
C5 C 0.97452(15) 0.16316(13) 0.09417(11) 0.0151(2) Uani 1 1 d . .
H2 H 1.0487 0.0510 0.1044 0.018 Uiso 1 1 calc R U
C6 C 0.33461(15) 0.77778(14) 0.29635(12) 0.0178(2) Uani 1 1 d . .
H15 H 0.2714 0.8027 0.2159 0.027 Uiso 1 1 calc R U
H16 H 0.2619 0.8488 0.3607 0.027 Uiso 1 1 calc R U
H3 H 0.3475 0.6593 0.3421 0.027 Uiso 1 1 calc R U
C7 C 0.65613(14) 0.73464(13) 0.36311(10) 0.01213(19) Uani 1 1 d . .
C8 C 0.81957(16) 0.81274(15) 0.34015(11) 0.0181(2) Uani 1 1 d . .
H4 H 0.9088 0.7431 0.4019 0.027 Uiso 1 1 calc R U
H6 H 0.7756 0.9259 0.3594 0.027 Uiso 1 1 calc R U
H5 H 0.8795 0.8196 0.2444 0.027 Uiso 1 1 calc R U
C9 C 0.55730(16) 0.72639(14) 0.51037(11) 0.0168(2) Uani 1 1 d . .
H7 H 0.4697 0.6557 0.5290 0.025 Uiso 1 1 calc R U
H8 H 0.4900 0.8399 0.5225 0.025 Uiso 1 1 calc R U
H9 H 0.6485 0.6783 0.5744 0.025 Uiso 1 1 calc R U
C10 C 0.71651(15) 0.53102(14) -0.09787(11) 0.0156(2) Uani 1 1 d . .
H10 H 0.8058 0.5464 -0.1819 0.023 Uiso 1 1 calc R U
H11 H 0.6671 0.6375 -0.0671 0.023 Uiso 1 1 calc R U
H12 H 0.6148 0.4948 -0.1168 0.023 Uiso 1 1 calc R U
B1 B 0.72260(15) 0.56839(14) 0.20790(12) 0.0116(2) Uani 1 1 d . .

loop_
_atom_site_aniso_label
_atom_site_aniso_U_11
_atom_site_aniso_U_22
_atom_site_aniso_U_33
_atom_site_aniso_U_23
_atom_site_aniso_U_13
_atom_site_aniso_U_12
Cl1 0.02065(14) 0.01550(13) 0.01262(13) -0.00285(9) -0.00584(9) 0.00117(10)
O1 0.0166(4) 0.0121(3) 0.0112(3) -0.0048(3) -0.0030(3) 0.0007(3)
O2 0.0167(4) 0.0100(3) 0.0125(3) -0.0041(3) -0.0037(3) 0.0001(3)
N1 0.0142(4) 0.0123(4) 0.0109(4) -0.0039(3) -0.0019(3) -0.0020(3)
N2 0.0175(4) 0.0145(4) 0.0155(4) -0.0075(3) -0.0011(3) -0.0014(3)
C1 0.0274(6) 0.0108(5) 0.0161(5) -0.0025(4) -0.0036(4) -0.0012(4)
C2 0.0159(5) 0.0108(5) 0.0112(4) -0.0045(4) -0.0017(4) -0.0002(4)
C3 0.0108(4) 0.0123(5) 0.0101(4) -0.0032(3) -0.0010(3) -0.0031(4)
C4 0.0124(5) 0.0131(5) 0.0113(4) -0.0032(4) -0.0020(4) -0.0020(4)
C5 0.0155(5) 0.0132(5) 0.0161(5) -0.0058(4) -0.0013(4) -0.0008(4)
C6 0.0140(5) 0.0170(5) 0.0220(5) -0.0067(4) -0.0031(4) -0.0004(4)
C7 0.0155(5) 0.0100(4) 0.0111(4) -0.0040(3) -0.0014(4) -0.0023(4)
C8 0.0194(5) 0.0219(5) 0.0168(5) -0.0075(4) -0.0011(4) -0.0092(4)
C9 0.0226(5) 0.0156(5) 0.0114(5) -0.0044(4) 0.0006(4) -0.0043(4)
C10 0.0192(5) 0.0157(5) 0.0115(5) -0.0014(4) -0.0050(4) -0.0028(4)
B1 0.0111(5) 0.0113(5) 0.0125(5) -0.0035(4) -0.0011(4) -0.0026(4)

loop_
_atom_type_symbol
_atom_type_description
_atom_type_scat_dispersion_real
_atom_type_scat_dispersion_imag
_atom_type_scat_source
C C 0.0033 0.0016 'International Tables Vol C Tables 4.2.6.8 and 6.1.1.4'
H H 0.0000 0.0000 'International Tables Vol C Tables 4.2.6.8 and 6.1.1.4'
N N 0.0061 0.0033 'International Tables Vol C Tables 4.2.6.8 and 6.1.1.4'
O O 0.0106 0.0060 'International Tables Vol C Tables 4.2.6.8 and 6.1.1.4'
B B 0.0013 0.0007 'International Tables Vol C Tables 4.2.6.8 and 6.1.1.4'
Cl Cl 0.1484 0.1585 'International Tables Vol C Tables 4.2.6.8 and 6.1.1.4'

loop_
_geom_angle_atom_site_label_1
_geom_angle_atom_site_label_2
_geom_angle_atom_site_label_3
_geom_angle
B1 O1 C2 106.17(8)
B1 O2 C7 106.28(8)
N2 N1 C3 113.32(9)
N2 N1 C10 117.92(8)
C3 N1 C10 128.75(9)
C5 N2 N1 105.36(8)
O1 C2 C1 108.51(8)
O1 C2 C6 106.26(8)
C1 C2 C6 110.82(9)
O1 C2 C7 102.22(8)
C1 C2 C7 115.01(9)
C6 C2 C7 113.19(9)
N1 C3 C4 103.79(9)
N1 C3 B1 126.54(9)
C4 C3 B1 129.66(9)
C3 C4 C5 107.27(9)
C3 C4 Cl1 126.89(8)
C5 C4 Cl1 125.84(8)
N2 C5 C4 110.27(9)
O2 C7 C9 108.63(8)
O2 C7 C8 106.08(8)
C9 C7 C8 110.63(9)
O2 C7 C2 102.22(7)
C9 C7 C2 114.57(9)
C8 C7 C2 113.89(9)
O2 B1 O1 114.48(9)
O2 B1 C3 121.23(9)
O1 B1 C3 124.26(9)

loop_
_geom_bond_atom_site_label_1
_geom_bond_atom_site_label_2
_geom_bond_distance
Cl1 C4 1.7177(10)
O1 B1 1.3666(13)
O1 C2 1.4726(12)
O2 B1 1.3661(13)
O2 C7 1.4691(12)
N1 N2 1.3484(12)
N1 C3 1.3717(13)
N1 C10 1.4624(13)
N2 C5 1.3359(14)
C1 C2 1.5203(14)
C2 C6 1.5243(15)
C2 C7 1.5614(14)
C3 C4 1.3939(14)
C3 B1 1.5536(15)
C4 C5 1.3945(14)
C7 C9 1.5223(14)
C7 C8 1.5224(14)
